data_7231080
loop_
_publ_author_name
'Manna, Utsab'
'Das, Gopal'

_publ_section_title
;
 Halo-methylphenyl substituted neutral tripodal receptors for
 cation-assisted encapsulation of anionic guests of varied dimensionality
;
_journal_issue 31
_journal_name_full CrystEngComm
_journal_page_first 4406
_journal_paper_doi 10.1039/C8CE00885J
_journal_volume 20
_journal_year 2018
_chemical_formula_moiety '2(C30 H35 Br3 N7 O3), F6 Si'
_chemical_formula_sum 'C60 H70 Br6 F6 N14 O6 Si'
_chemical_formula_weight 1704.79
_space_group_crystal_system monoclinic
_space_group_IT_number 15
_space_group_name_Hall '-C 2yc'
_space_group_name_H-M_alt 'C 1 2/c 1'
_symmetry_space_group_name_Hall '-C 2yc'
_symmetry_space_group_name_H-M 'C 1 2/c 1'
_atom_sites_solution_hydrogens geom
_audit_creation_method SHELXL-2014/7
_audit_update_record
;
2018-05-30 deposited with the CCDC.
2018-07-05 downloaded from the CCDC.
;
_cell_angle_alpha 90
_cell_angle_beta 92.632(10)
_cell_angle_gamma 90
_cell_formula_units_Z 4
_cell_length_a 15.372(6)
_cell_length_b 21.983(6)
_cell_length_c 26.797(9)
_cell_measurement_reflns_used 1487
_cell_measurement_temperature 298(2)
_cell_measurement_theta_max 12.91
_cell_measurement_theta_min 2.26
_cell_volume 9046(5)
_computing_cell_refinement 'Bruker SMART'
_computing_data_collection 'Bruker SMART'
_computing_data_reduction 'Bruker SAINT'
_computing_molecular_graphics 'Bruker SHELXTL'
_computing_publication_material 'Bruker SHELXTL'
_computing_structure_refinement 'SHELXL-2014/7 (Sheldrick, 2014)'
_computing_structure_solution 'Bruker SHELXTL'
_diffrn_ambient_temperature 298(2)
_diffrn_measured_fraction_theta_full 0.989
_diffrn_measured_fraction_theta_max 0.929
_diffrn_measurement_device_type 'CCD area detector'
_diffrn_measurement_method 'phi and omega scans'
_diffrn_radiation_type MoK\a
_diffrn_radiation_wavelength 0.71073
_diffrn_reflns_av_R_equivalents 0.0899
_diffrn_reflns_av_unetI/netI 0.3982
_diffrn_reflns_Laue_measured_fraction_full 0.989
_diffrn_reflns_Laue_measured_fraction_max 0.929
_diffrn_reflns_limit_h_max 17
_diffrn_reflns_limit_h_min -17
_diffrn_reflns_limit_k_max 26
_diffrn_reflns_limit_k_min -24
_diffrn_reflns_limit_l_max 31
_diffrn_reflns_limit_l_min -30
_diffrn_reflns_number 22832
_diffrn_reflns_point_group_measured_fraction_full 0.989
_diffrn_reflns_point_group_measured_fraction_max 0.929
_diffrn_reflns_theta_full 24.999
_diffrn_reflns_theta_max 24.999
_diffrn_reflns_theta_min 1.521
_diffrn_source 'sealed tube'
_exptl_absorpt_coefficient_mu 2.734
_exptl_absorpt_correction_type multi-scan
_exptl_crystal_colour colourless
_exptl_crystal_density_diffrn 1.252
_exptl_crystal_description needle
_exptl_crystal_F_000 3416.0
_exptl_crystal_size_max 0.32
_exptl_crystal_size_mid 0.28
_exptl_crystal_size_min 0.23
_exptl_transmission_factor_max 0.533
_exptl_transmission_factor_min 0.434
_platon_squeeze_details
;
;
_refine_diff_density_max 0.435
_refine_diff_density_min -0.346
_refine_diff_density_rms 0.077
_refine_ls_extinction_method none
_refine_ls_goodness_of_fit_ref 1.101
_refine_ls_hydrogen_treatment constr
_refine_ls_matrix_type full
_refine_ls_number_parameters 380
_refine_ls_number_reflns 7890
_refine_ls_number_restraints 56
_refine_ls_restrained_S_all 1.103
_refine_ls_R_factor_all 0.3126
_refine_ls_R_factor_gt 0.0927
_refine_ls_shift/su_max 0.008
_refine_ls_shift/su_mean 0.002
_refine_ls_structure_factor_coef Fsqd
_refine_ls_weighting_details 'w=1/[\s^2^(Fo^2^)+(0.0500P)^2^+0.3670P] where P=(Fo^2^+2Fc^2^)/3'
_refine_ls_weighting_scheme calc
_refine_ls_wR_factor_gt 0.2090
_refine_ls_wR_factor_ref 0.2246
_reflns_Friedel_coverage 0.000
_reflns_number_gt 5341
_reflns_number_total 7890
_reflns_threshold_expression 'I > 2\s(I)'
_cod_data_source_file c8ce00885j2.cif
_cod_data_source_block T-Br-Me-TEASiF6
_cod_depositor_comments 'Adding full bibliography for 7231077--7231085.cif.'
_cod_database_code 7231080
_shelx_shelxl_version_number 2014/7
_shelx_space_group_comment
;
The symmetry employed for this shelxl refinement is uniquely defined
by the following loop, which should always be used as a source of
symmetry information in preference to the above space-group names.
They are only intended as comments.
;

loop_
_space_group_symop_operation_xyz
'x, y, z'
'-x, y, -z+1/2'
'x+1/2, y+1/2, z'
'-x+1/2, y+1/2, -z+1/2'
'-x, -y, -z'
'x, -y, z-1/2'
'-x+1/2, -y+1/2, -z'
'x+1/2, -y+1/2, z-1/2'

loop_
_atom_site_label
_atom_site_type_symbol
_atom_site_fract_x
_atom_site_fract_y
_atom_site_fract_z
_atom_site_U_iso_or_equiv
_atom_site_adp_type
_atom_site_occupancy
_atom_site_site_symmetry_order
_atom_site_calc_flag
_atom_site_refinement_flags_posn
_atom_site_refinement_flags_adp
_atom_site_refinement_flags_occupancy
C24 C 0.2973(7) 0.0732(3) 0.6939(3) 0.094(5) Uani 1 1 d G U .
C30 C 0.3870(7) 0.0671(4) 0.6915(4) 0.123(5) Uani 1 1 d G U .
H30 H 0.4228 0.0717 0.7202 0.147 Uiso 1 1 calc R U .
C29 C 0.4233(4) 0.0540(4) 0.6461(5) 0.177(7) Uani 1 1 d G U .
H29 H 0.4833 0.0499 0.6445 0.212 Uiso 1 1 calc R U .
C28 C 0.3699(8) 0.0471(4) 0.6032(3) 0.209(11) Uani 1 1 d G U .
C26 C 0.2802(8) 0.0532(4) 0.6057(3) 0.153(6) Uani 1 1 d G U .
C25 C 0.2439(4) 0.0663(4) 0.6510(5) 0.121(5) Uani 1 1 d G U .
H25 H 0.1839 0.0704 0.6527 0.145 Uiso 1 1 calc R U .
C14 C -0.0578(5) 0.2357(3) 0.8291(4) 0.100(5) Uani 1 1 d G U .
C15 C -0.0398(5) 0.2874(5) 0.8576(3) 0.109(5) Uani 1 1 d G U .
H15 H -0.0135 0.2837 0.8894 0.131 Uiso 1 1 calc R U .
C16 C -0.0610(5) 0.3446(4) 0.8385(4) 0.127(6) Uani 1 1 d G U .
C18 C -0.1002(5) 0.3501(3) 0.7910(4) 0.118(6) Uani 1 1 d G U .
C19 C -0.1183(5) 0.2984(5) 0.7625(2) 0.120(5) Uani 1 1 d G U .
C20 C -0.0971(5) 0.2412(4) 0.7815(3) 0.110(5) Uani 1 1 d G U .
H20 H -0.1092 0.2066 0.7624 0.132 Uiso 1 1 calc R U .
C4 C -0.0627(6) -0.1030(4) 0.8804(4) 0.119(5) Uani 1 1 d G U .
C10 C -0.1427(8) -0.0858(3) 0.8585(3) 0.157(7) Uani 1 1 d G U .
H10 H -0.1454 -0.0553 0.8344 0.189 Uiso 1 1 calc R U .
C9 C -0.2186(5) -0.1141(5) 0.8726(4) 0.206(9) Uani 1 1 d G U .
H9 H -0.2721 -0.1026 0.8579 0.247 Uiso 1 1 calc R U .
C8 C -0.2145(6) -0.1597(5) 0.9086(4) 0.138(6) Uani 1 1 d G U .
C6 C -0.1346(8) -0.1769(4) 0.9305(3) 0.134(5) Uani 1 1 d G U .
C5 C -0.0587(6) -0.1485(4) 0.9164(4) 0.115(5) Uani 1 1 d G U .
H5 H -0.0052 -0.1601 0.9311 0.138 Uiso 1 1 calc R U .
Br2 Br -0.13060(11) 0.42590(7) 0.76179(7) 0.1855(9) Uani 1 1 d . . .
Br1 Br -0.32004(12) -0.19511(8) 0.92799(8) 0.2243(11) Uani 1 1 d . . .
Si1 Si 0.0000 0.9589(3) 0.2500 0.123(2) Uani 1 2 d S T P
Br3 Br 0.42367(14) 0.02446(9) 0.54502(7) 0.2462(12) Uani 1 1 d . . .
C13 C -0.0059(10) 0.1594(9) 0.8914(6) 0.102(5) Uani 1 1 d . U .
N3 N 0.0130(9) -0.0728(6) 0.8592(5) 0.157(5) Uani 1 1 d . U .
H3N H 0.0014 -0.0522 0.8325 0.188 Uiso 1 1 calc R U .
N2 N 0.1590(12) -0.0382(6) 0.8591(6) 0.153(5) Uani 1 1 d . U .
H2N H 0.1454 -0.0174 0.8327 0.184 Uiso 1 1 calc R U .
N6 N 0.2237(8) 0.1262(4) 0.8118(4) 0.127(4) Uani 1 1 d . U .
H6N H 0.1707 0.1147 0.8057 0.152 Uiso 1 1 calc R U .
N1 N 0.2128(9) 0.0673(7) 0.9108(4) 0.110(5) Uani 1 1 d . . .
O3 O 0.3533(6) 0.1354(4) 0.7810(3) 0.146(4) Uani 1 1 d . . .
C23 C 0.2837(15) 0.1176(9) 0.7793(8) 0.146(4) Uani 1 1 d . U .
C2 C 0.2463(13) -0.0317(9) 0.8818(7) 0.164(9) Uani 1 1 d . . .
H2A H 0.2698 -0.0712 0.8914 0.197 Uiso 1 1 calc R U .
H2B H 0.2847 -0.0129 0.8586 0.197 Uiso 1 1 calc R U .
C12 C 0.0707(12) 0.0802(5) 0.9448(4) 0.134(7) Uani 1 1 d . . .
H12A H 0.0652 0.0363 0.9470 0.161 Uiso 1 1 calc R U .
H12B H 0.0450 0.0974 0.9741 0.161 Uiso 1 1 calc R U .
C22 C 0.2492(8) 0.1546(6) 0.8566(5) 0.146(4) Uani 1 1 d . . .
H22A H 0.2000 0.1765 0.8693 0.175 Uiso 1 1 calc R U .
H22B H 0.2946 0.1840 0.8505 0.175 Uiso 1 1 calc R U .
C21 C 0.2841(10) 0.1070(6) 0.8971(4) 0.146(4) Uani 1 1 d . . .
H21A H 0.3304 0.0829 0.8837 0.175 Uiso 1 1 calc R U .
H21B H 0.3074 0.1283 0.9265 0.175 Uiso 1 1 calc R U .
C1 C 0.2384(9) 0.0059(8) 0.9248(6) 0.134(7) Uani 1 1 d . . .
H1A H 0.2937 0.0070 0.9437 0.161 Uiso 1 1 calc R U .
H1B H 0.1953 -0.0114 0.9460 0.161 Uiso 1 1 calc R U .
C11 C 0.1680(9) 0.0964(7) 0.9467(6) 0.136(7) Uani 1 1 d . . .
H11A H 0.1742 0.1400 0.9425 0.163 Uiso 1 1 calc R U .
H11B H 0.1935 0.0857 0.9793 0.163 Uiso 1 1 calc R U .
N7 N 0.2528(6) 0.0873(4) 0.7374(4) 0.096(3) Uani 1 1 d . U .
H7N H 0.1996 0.0753 0.7377 0.115 Uiso 1 1 calc R U .
C27 C 0.2294(12) 0.0384(7) 0.5553(5) 0.262(10) Uani 1 1 d . . .
H27A H 0.2421 0.0687 0.5309 0.393 Uiso 1 1 calc R U .
H27B H 0.1679 0.0382 0.5605 0.393 Uiso 1 1 calc R U .
H27C H 0.2467 -0.0009 0.5437 0.393 Uiso 1 1 calc R U .
C17A C -0.0362(14) 0.4047(9) 0.8699(10) 0.170(9) Uani 0.5 1 d . U P
H17A H 0.0124 0.3963 0.8926 0.255 Uiso 0.5 1 calc R U P
H17B H -0.0851 0.4172 0.8883 0.255 Uiso 0.5 1 calc R U P
H17C H -0.0208 0.4366 0.8474 0.255 Uiso 0.5 1 calc R U P
N5 N -0.0301(7) 0.1788(5) 0.8476(4) 0.112(4) Uani 1 1 d . U .
H5N H -0.0291 0.1511 0.8249 0.134 Uiso 1 1 calc R U .
C7 C -0.1315(11) -0.2311(8) 0.9634(6) 0.250(9) Uani 1 1 d . . .
H7A H -0.1020 -0.2210 0.9946 0.375 Uiso 1 1 calc R U .
H7B H -0.1008 -0.2632 0.9475 0.375 Uiso 1 1 calc R U .
H7C H -0.1898 -0.2441 0.9692 0.375 Uiso 1 1 calc R U .
N4 N 0.0198(6) 0.1015(5) 0.8996(4) 0.095(3) Uani 1 1 d . U .
H4N H 0.0057 0.0749 0.8771 0.114 Uiso 1 1 calc R U .
O2 O -0.0094(5) 0.1948(4) 0.9302(3) 0.124(3) Uani 1 1 d . . .
C3 C 0.1031(16) -0.0724(8) 0.8762(8) 0.134(7) Uani 1 1 d . U .
O1 O 0.1159(5) -0.1127(4) 0.9124(4) 0.162(4) Uani 1 1 d . . .
C17B C -0.1512(15) 0.2895(9) 0.7100(11) 0.170(9) Uani 0.5 1 d . U P
H17D H -0.1047 0.2753 0.6903 0.255 Uiso 0.5 1 calc R U P
H17E H -0.1730 0.3274 0.6967 0.255 Uiso 0.5 1 calc R U P
H17F H -0.1973 0.2599 0.7091 0.255 Uiso 0.5 1 calc R U P
F1 F 0.0717(6) 0.9558(4) 0.3001(3) 0.204(4) Uani 1 1 d . . .
F2 F -0.0645(7) 0.9557(7) 0.2905(4) 0.323(10) Uani 1 1 d . . .
F3 F 0.0000 0.8931(7) 0.2500 0.365(14) Uani 1 2 d S T P
F4 F 0.0000 1.0286(6) 0.2500 0.377(14) Uani 1 2 d S T P

loop_
_atom_site_aniso_label
_atom_site_aniso_U_11
_atom_site_aniso_U_22
_atom_site_aniso_U_33
_atom_site_aniso_U_23
_atom_site_aniso_U_13
_atom_site_aniso_U_12
C24 0.111(12) 0.068(8) 0.106(11) -0.026(10) 0.042(10) -0.035(11)
C30 0.111(10) 0.113(11) 0.147(12) -0.014(11) 0.032(9) -0.045(12)
C29 0.228(14) 0.113(13) 0.201(18) -0.011(16) 0.122(13) -0.017(11)
C28 0.33(2) 0.162(15) 0.144(13) -0.041(13) 0.124(13) 0.10(2)
C26 0.296(19) 0.050(10) 0.117(13) -0.016(10) 0.060(12) -0.012(13)
C25 0.127(10) 0.115(11) 0.123(13) -0.042(12) 0.029(8) -0.060(9)
C14 0.118(13) 0.116(10) 0.069(11) -0.008(9) 0.029(9) -0.020(11)
C15 0.054(8) 0.094(10) 0.176(12) -0.020(8) -0.034(8) 0.015(9)
C16 0.055(10) 0.133(9) 0.194(14) -0.007(10) 0.014(10) 0.056(10)
C18 0.098(12) 0.064(8) 0.192(16) 0.037(8) 0.024(10) 0.000(9)
C19 0.122(13) 0.116(10) 0.125(11) 0.019(9) 0.031(9) 0.005(12)
C20 0.154(13) 0.086(8) 0.091(11) -0.017(8) 0.008(10) 0.046(9)
C4 0.215(13) 0.087(12) 0.050(12) -0.036(7) -0.048(11) 0.084(10)
C10 0.231(17) 0.051(10) 0.180(14) 0.015(9) -0.094(13) 0.015(10)
C9 0.259(14) 0.046(11) 0.31(2) -0.062(10) -0.057(15) -0.045(11)
C8 0.074(10) 0.122(13) 0.218(19) -0.088(10) 0.014(11) -0.048(10)
C6 0.088(12) 0.149(14) 0.167(17) -0.096(9) 0.019(11) -0.012(11)
C5 0.060(9) 0.155(15) 0.129(13) 0.021(8) 0.005(9) 0.051(9)
Br2 0.1792(17) 0.1175(13) 0.263(2) 0.0387(13) 0.0492(14) 0.0367(12)
Br1 0.1555(18) 0.1908(19) 0.327(3) -0.0571(18) 0.0174(16) -0.0185(15)
Si1 0.157(8) 0.080(6) 0.134(7) 0.000 0.042(8) 0.000
Br3 0.314(3) 0.254(2) 0.1824(18) -0.0335(17) 0.1382(17) 0.037(2)
C13 0.136(15) 0.107(11) 0.064(12) -0.012(12) 0.019(12) -0.005(11)
N3 0.196(14) 0.143(12) 0.135(13) -0.003(9) 0.053(12) 0.059(12)
N2 0.254(15) 0.089(12) 0.122(13) -0.015(10) 0.069(13) -0.003(14)
N6 0.179(11) 0.138(9) 0.064(8) -0.016(7) 0.024(7) -0.087(8)
N1 0.107(12) 0.170(13) 0.057(9) -0.019(9) 0.031(8) -0.008(10)
O3 0.183(10) 0.135(8) 0.125(8) -0.040(6) 0.052(8) -0.065(7)
C23 0.183(11) 0.165(10) 0.092(10) -0.020(6) 0.039(8) -0.087(8)
C2 0.17(2) 0.18(2) 0.142(19) -0.021(13) 0.023(17) 0.081(18)
C12 0.27(2) 0.102(11) 0.032(10) 0.002(9) 0.014(13) 0.097(14)
C22 0.183(11) 0.165(10) 0.092(10) -0.020(6) 0.039(8) -0.087(8)
C21 0.183(11) 0.165(10) 0.092(10) -0.020(6) 0.039(8) -0.087(8)
C1 0.048(10) 0.147(16) 0.20(2) 0.082(15) -0.020(12) 0.043(11)
C11 0.043(12) 0.211(18) 0.150(18) 0.067(14) -0.040(13) -0.050(12)
N7 0.102(8) 0.107(8) 0.082(8) 0.008(6) 0.042(7) -0.014(7)
C27 0.44(3) 0.239(19) 0.109(14) -0.064(13) 0.018(15) -0.088(18)
C17A 0.081(14) 0.080(13) 0.35(3) -0.012(13) 0.005(17) 0.033(11)
N5 0.154(11) 0.114(9) 0.067(9) -0.013(8) 0.005(9) 0.010(8)
C7 0.30(2) 0.27(2) 0.174(18) 0.003(16) -0.061(14) -0.036(17)
N4 0.118(9) 0.080(8) 0.090(9) -0.007(8) 0.021(8) -0.008(7)
O2 0.146(8) 0.123(8) 0.101(8) -0.012(6) -0.006(6) 0.031(6)
C3 0.212(19) 0.044(12) 0.15(2) 0.003(11) 0.025(16) 0.054(14)
O1 0.122(8) 0.084(7) 0.282(13) 0.026(7) 0.021(8) 0.015(6)
C17B 0.081(14) 0.080(13) 0.35(3) -0.012(13) 0.005(17) 0.033(11)
F1 0.212(10) 0.227(10) 0.165(8) 0.034(7) -0.074(8) -0.002(7)
F2 0.138(10) 0.64(3) 0.200(12) 0.030(13) 0.068(8) 0.011(11)
F3 0.82(5) 0.103(12) 0.162(15) 0.000 -0.10(2) 0.000
F4 0.78(4) 0.087(11) 0.245(18) 0.000 -0.20(2) 0.000

loop_
_atom_type_symbol
_atom_type_description
_atom_type_scat_dispersion_real
_atom_type_scat_dispersion_imag
_atom_type_scat_source
C C 0.0033 0.0016 'International Tables Vol C Tables 4.2.6.8 and 6.1.1.4'
H H 0.0000 0.0000 'International Tables Vol C Tables 4.2.6.8 and 6.1.1.4'
N N 0.0061 0.0033 'International Tables Vol C Tables 4.2.6.8 and 6.1.1.4'
O O 0.0106 0.0060 'International Tables Vol C Tables 4.2.6.8 and 6.1.1.4'
F F 0.0171 0.0103 'International Tables Vol C Tables 4.2.6.8 and 6.1.1.4'
Br Br -0.2901 2.4595 'International Tables Vol C Tables 4.2.6.8 and 6.1.1.4'
Si Si 0.0817 0.0704 'International Tables Vol C Tables 4.2.6.8 and 6.1.1.4'

loop_
_geom_angle_atom_site_label_1
_geom_angle_atom_site_label_2
_geom_angle_atom_site_label_3
_geom_angle
_geom_angle_site_symmetry_1
_geom_angle_site_symmetry_3
C30 C24 C25 120.0 . .
C30 C24 N7 125.4(10) . .
C25 C24 N7 114.6(10) . .
C24 C30 C29 120.0 . .
C28 C29 C30 120.0 . .
C26 C28 C29 120.0 . .
C26 C28 Br3 122.9(8) . .
C29 C28 Br3 116.9(8) . .
C25 C26 C28 120.0 . .
C25 C26 C27 126.4(11) . .
C28 C26 C27 113.4(11) . .
C26 C25 C24 120.0 . .
C15 C14 C20 120.0 . .
C15 C14 N5 118.9(9) . .
C20 C14 N5 120.9(9) . .
C16 C15 C14 120.0 . .
C15 C16 C18 120.0 . .
C15 C16 C17A 120.5(12) . .
C18 C16 C17A 119.4(12) . .
C19 C18 C16 120.0 . .
C19 C18 Br2 117.0(7) . .
C16 C18 Br2 123.0(7) . .
C18 C19 C20 120.0 . .
C18 C19 C17B 132.8(12) . .
C20 C19 C17B 106.9(11) . .
C19 C20 C14 120.0 . .
C10 C4 C5 120.0 . .
C10 C4 N3 114.4(11) . .
C5 C4 N3 125.4(11) . .
C9 C10 C4 120.0 . .
C10 C9 C8 120.0 . .
C6 C8 C9 120.0 . .
C6 C8 Br1 121.6(8) . .
C9 C8 Br1 118.4(8) . .
C8 C6 C5 120.0 . .
C8 C6 C7 118.3(12) . .
C5 C6 C7 121.2(12) . .
C6 C5 C4 120.0 . .
F3 Si1 F2 87.3(7) . .
F3 Si1 F2 87.3(7) . 2
F2 Si1 F2 174.6(13) . 2
F3 Si1 F4 180.0 . .
F2 Si1 F4 92.7(7) . .
F2 Si1 F4 92.7(7) 2 .
F3 Si1 F1 87.7(4) . 2
F2 Si1 F1 98.2(5) . 2
F2 Si1 F1 81.5(5) 2 2
F4 Si1 F1 92.3(4) . 2
F3 Si1 F1 87.7(4) . .
F2 Si1 F1 81.5(5) . .
F2 Si1 F1 98.3(5) 2 .
F4 Si1 F1 92.3(4) . .
F1 Si1 F1 175.3(8) 2 .
N5 C13 O2 120.6(19) . .
N5 C13 N4 122.2(17) . .
O2 C13 N4 117.2(16) . .
C3 N3 C4 130.2(17) . .
C3 N2 C2 123(2) . .
C23 N6 C22 117.2(15) . .
C11 N1 C1 113.1(15) . .
C11 N1 C21 107.8(13) . .
C1 N1 C21 115.0(14) . .
O3 C23 N6 128(2) . .
O3 C23 N7 119(2) . .
N6 C23 N7 112.7(18) . .
C1 C2 N2 106.4(18) . .
N4 C12 C11 115.4(12) . .
N6 C22 C21 111.5(12) . .
N1 C21 C22 109.4(13) . .
C2 C1 N1 111.3(16) . .
N1 C11 C12 113.0(16) . .
C23 N7 C24 128.3(14) . .
C13 N5 C14 133.4(14) . .
C13 N4 C12 124.7(13) . .
N2 C3 O1 126(2) . .
N2 C3 N3 124(2) . .
O1 C3 N3 110(2) . .

loop_
_geom_bond_atom_site_label_1
_geom_bond_atom_site_label_2
_geom_bond_distance
_geom_bond_site_symmetry_2
C24 C30 1.3900 .
C24 C25 1.3900 .
C24 N7 1.412(9) .
C30 C29 1.3900 .
C29 C28 1.3900 .
C28 C26 1.3900 .
C28 Br3 1.866(7) .
C26 C25 1.3900 .
C26 C27 1.562(13) .
C14 C15 1.3900 .
C14 C20 1.3900 .
C14 N5 1.406(11) .
C15 C16 1.3900 .
C16 C18 1.3900 .
C16 C17A 1.60(2) .
C18 C19 1.3900 .
C18 Br2 1.890(6) .
C19 C20 1.3900 .
C19 C17B 1.49(3) .
C4 C10 1.3900 .
C4 C5 1.3900 .
C4 N3 1.477(13) .
C10 C9 1.3900 .
C9 C8 1.3900 .
C8 C6 1.3900 .
C8 Br1 1.893(7) .
C6 C5 1.3900 .
C6 C7 1.480(15) .
Si1 F3 1.445(14) .
Si1 F2 1.505(12) .
Si1 F2 1.505(12) 2
Si1 F4 1.533(14) .
Si1 F1 1.699(9) 2
Si1 F1 1.699(9) .
C13 N5 1.287(15) .
C13 O2 1.302(14) .
C13 N4 1.347(16) .
N3 C3 1.44(2) .
N2 C3 1.25(2) .
N2 C2 1.454(18) .
N6 C23 1.311(18) .
N6 C22 1.393(12) .
N1 C11 1.367(15) .
N1 C1 1.451(14) .
N1 C21 1.460(14) .
O3 C23 1.138(17) .
C23 N7 1.370(17) .
C2 C1 1.426(17) .
C12 N4 1.488(12) .
C12 C11 1.536(15) .
C22 C21 1.584(15) .
C3 O1 1.322(18) .

loop_
_platon_squeeze_void_nr
_platon_squeeze_void_average_x
_platon_squeeze_void_average_y
_platon_squeeze_void_average_z
_platon_squeeze_void_volume
_platon_squeeze_void_count_electrons
_platon_squeeze_void_content
1 -0.202 0.250 0.048 1169 404 ' '
2 0.184 0.750 -0.066 1169 404 ' '
